data_7003047
loop_
_publ_author_name
'Ollagnier, Cecile M. A.'
'Perera, Sarath D.'
'Fitchett, Christopher M.'
'Draper, Sylvia M.'

_publ_section_title
;
 Rhodium and palladium complexes of a pyridyl-centred polyphenylene
 derivative
;
_journal_issue 2
_journal_name_full 'Dalton Transactions'
_journal_page_first 283
_journal_page_last 290
_journal_paper_doi 10.1039/b709818a
_journal_year 2008
_chemical_formula_moiety 'C68 H46 Cl4 N4 Rh2, 6(C H Cl3)'
_chemical_formula_sum 'C74 H52 Cl22 N4 Rh2'
_chemical_formula_weight 1982.92
_chemical_name_systematic
;
?
;
_space_group_IT_number 15
_symmetry_cell_setting monoclinic
_symmetry_space_group_name_Hall '-C 2yc'
_symmetry_space_group_name_H-M 'C 1 2/c 1'
_atom_sites_solution_hydrogens geom
_atom_sites_solution_primary direct
_atom_sites_solution_secondary difmap
_audit_creation_method SHELXL-97
_cell_angle_alpha 90.00
_cell_angle_beta 112.6660(10)
_cell_angle_gamma 90.00
_cell_formula_units_Z 4
_cell_length_a 20.2841(12)
_cell_length_b 20.2395(13)
_cell_length_c 21.0781(13)
_cell_measurement_reflns_used 6080
_cell_measurement_temperature 153(2)
_cell_measurement_theta_max 26.10
_cell_measurement_theta_min 2.20
_cell_volume 7985.1(9)
_computing_cell_refinement 'Bruker SMART'
_computing_data_collection 'Bruker SMART'
_computing_data_reduction 'Bruker SAINT'
_computing_molecular_graphics 'Bruker SHELXTL'
_computing_publication_material 'Bruker SHELXTL'
_computing_structure_refinement 'SHELXL-97 (Sheldrick, 1997)'
_computing_structure_solution 'SHELXS-97 (Sheldrick, 1990)'
_diffrn_ambient_temperature 153(2)
_diffrn_measured_fraction_theta_full 1.000
_diffrn_measured_fraction_theta_max 1.000
_diffrn_measurement_device_type 'CCD area detector'
_diffrn_measurement_method 'phi and omega scans'
_diffrn_radiation_monochromator graphite
_diffrn_radiation_source 'fine-focus sealed tube'
_diffrn_radiation_type MoK\a
_diffrn_radiation_wavelength 0.71073
_diffrn_reflns_av_R_equivalents 0.0654
_diffrn_reflns_av_sigmaI/netI 0.0584
_diffrn_reflns_limit_h_max 23
_diffrn_reflns_limit_h_min -25
_diffrn_reflns_limit_k_max 24
_diffrn_reflns_limit_k_min -24
_diffrn_reflns_limit_l_max 25
_diffrn_reflns_limit_l_min -25
_diffrn_reflns_number 33833
_diffrn_reflns_theta_full 26.00
_diffrn_reflns_theta_max 26.00
_diffrn_reflns_theta_min 1.48
_exptl_absorpt_coefficient_mu 1.195
_exptl_absorpt_correction_T_max 0.9765
_exptl_absorpt_correction_T_min 0.6987
_exptl_absorpt_correction_type multi-scan
_exptl_absorpt_process_details 'blessing Acta Cryst. 1995(A51) 33-38'
_exptl_crystal_colour orange
_exptl_crystal_density_diffrn 1.649
_exptl_crystal_density_method 'not measured'
_exptl_crystal_description plate
_exptl_crystal_F_000 3952
_exptl_crystal_size_max 0.24
_exptl_crystal_size_mid 0.22
_exptl_crystal_size_min 0.02
_refine_diff_density_max 1.291
_refine_diff_density_min -0.567
_refine_diff_density_rms 0.120
_refine_ls_extinction_method none
_refine_ls_goodness_of_fit_ref 1.134
_refine_ls_hydrogen_treatment constr
_refine_ls_matrix_type full
_refine_ls_number_parameters 460
_refine_ls_number_reflns 7853
_refine_ls_number_restraints 0
_refine_ls_restrained_S_all 1.134
_refine_ls_R_factor_all 0.0885
_refine_ls_R_factor_gt 0.0640
_refine_ls_shift/su_max 0.001
_refine_ls_shift/su_mean 0.000
_refine_ls_structure_factor_coef Fsqd
_refine_ls_weighting_details 'calc w=1/[\s^2^(Fo^2^)+(0.0565P)^2^+22.9653P] where P=(Fo^2^+2Fc^2^)/3'
_refine_ls_weighting_scheme calc
_refine_ls_wR_factor_gt 0.1257
_refine_ls_wR_factor_ref 0.1343
_reflns_number_gt 6103
_reflns_number_total 7853
_reflns_threshold_expression >2sigma(I)
_cod_data_source_file b709818a.txt
_cod_data_source_block 5
_cod_depositor_comments
;
The following automatic conversions were performed:
'_symmetry_cell_setting' value 'Monoclinic' changed to 'monoclinic'
according to '/home/saulius/struct/CIF-dictionaries/cif_core.dic'
dictionary named 'cif_core.dic' version 2.4.1 from 2010-06-29.

Automatic conversion script
Id: cif_fix_enum 1527 2010-12-29 10:47:43Z saulius 
;
_cod_original_sg_symbol_Hall -C2yc
_cod_original_sg_symbol_H-M C2/c
_cod_database_code 7003047

loop_
_symmetry_equiv_pos_as_xyz
'x, y, z'
'-x, y, -z+1/2'
'x+1/2, y+1/2, z'
'-x+1/2, y+1/2, -z+1/2'
'-x, -y, -z'
'x, -y, z-1/2'
'-x+1/2, -y+1/2, -z'
'x+1/2, -y+1/2, z-1/2'

loop_
_atom_site_label
_atom_site_type_symbol
_atom_site_fract_x
_atom_site_fract_y
_atom_site_fract_z
_atom_site_U_iso_or_equiv
_atom_site_adp_type
_atom_site_occupancy
_atom_site_symmetry_multiplicity
_atom_site_calc_flag
_atom_site_refinement_flags
_atom_site_disorder_assembly
_atom_site_disorder_group
Rh1 Rh 0.57268(2) 0.051403(18) 0.044642(19) 0.01744(11) Uani 1 1 d . . .
Cl1 Cl 0.58695(7) 0.14541(6) 0.11187(6) 0.0256(3) Uani 1 1 d . . .
Cl2 Cl 0.44811(6) 0.04664(6) 0.02214(6) 0.0221(3) Uani 1 1 d . . .
N1 N 0.67403(19) 0.04543(19) 0.0609(2) 0.0176(8) Uani 1 1 d . . .
C2 C 0.6969(2) 0.0792(2) 0.0176(2) 0.0189(10) Uani 1 1 d . . .
C3 C 0.7693(3) 0.0745(2) 0.0275(2) 0.0186(10) Uani 1 1 d . . .
C4 C 0.8130(3) 0.0301(2) 0.0769(2) 0.0203(10) Uani 1 1 d . . .
C5 C 0.7850(3) -0.0089(2) 0.1162(2) 0.0204(10) Uani 1 1 d . . .
C6 C 0.7153(3) 0.0031(2) 0.1101(2) 0.0211(11) Uani 1 1 d . . .
C31 C 0.6383(3) 0.1156(2) -0.0366(2) 0.0194(10) Uani 1 1 d . . .
C32 C 0.5704(3) 0.1090(2) -0.0335(2) 0.0187(10) Uani 1 1 d . . .
C33 C 0.5129(3) 0.1420(2) -0.0807(3) 0.0245(11) Uani 1 1 d . . .
H33A H 0.4672 0.1383 -0.0782 0.029 Uiso 1 1 calc R . .
C34 C 0.5207(3) 0.1810(2) -0.1321(3) 0.0288(12) Uani 1 1 d . . .
H34A H 0.4810 0.2044 -0.1636 0.035 Uiso 1 1 calc R . .
C35 C 0.5866(3) 0.1852(3) -0.1367(3) 0.0269(12) Uani 1 1 d . . .
H35A H 0.5916 0.2103 -0.1727 0.032 Uiso 1 1 calc R . .
C36 C 0.6451(3) 0.1535(2) -0.0898(3) 0.0239(11) Uani 1 1 d . . .
H36A H 0.6902 0.1571 -0.0933 0.029 Uiso 1 1 calc R . .
C7 C 0.6790(3) -0.0243(2) 0.1544(3) 0.0225(11) Uani 1 1 d . . .
N8 N 0.6093(2) -0.0073(2) 0.1355(2) 0.0223(9) Uani 1 1 d . . .
C9 C 0.5726(3) -0.0242(3) 0.1738(3) 0.0271(12) Uani 1 1 d . . .
H9A H 0.5242 -0.0106 0.1598 0.032 Uiso 1 1 calc R . .
C10 C 0.6034(3) -0.0613(3) 0.2333(3) 0.0314(13) Uani 1 1 d . . .
H10A H 0.5767 -0.0730 0.2601 0.038 Uiso 1 1 calc R . .
C11 C 0.6734(3) -0.0805(3) 0.2526(3) 0.0377(14) Uani 1 1 d . . .
H11A H 0.6953 -0.1069 0.2925 0.045 Uiso 1 1 calc R . .
C12 C 0.7118(3) -0.0615(3) 0.2142(3) 0.0337(13) Uani 1 1 d . . .
H12A H 0.7606 -0.0738 0.2283 0.040 Uiso 1 1 calc R . .
C13 C 0.8290(3) -0.0635(2) 0.1599(3) 0.0217(11) Uani 1 1 d . . .
C18 C 0.8872(3) -0.0519(3) 0.2212(3) 0.0257(11) Uani 1 1 d . . .
H18A H 0.9019 -0.0080 0.2357 0.031 Uiso 1 1 calc R . .
C17 C 0.9231(3) -0.1051(3) 0.2608(3) 0.0348(14) Uani 1 1 d . . .
H17A H 0.9621 -0.0973 0.3031 0.042 Uiso 1 1 calc R . .
C16 C 0.9037(3) -0.1688(3) 0.2400(3) 0.0374(15) Uani 1 1 d . . .
H16A H 0.9291 -0.2047 0.2676 0.045 Uiso 1 1 calc R . .
C15 C 0.8473(3) -0.1805(3) 0.1790(3) 0.0380(14) Uani 1 1 d . . .
H15A H 0.8336 -0.2246 0.1644 0.046 Uiso 1 1 calc R . .
C14 C 0.8103(3) -0.1280(3) 0.1386(3) 0.0329(13) Uani 1 1 d . . .
H14A H 0.7718 -0.1364 0.0961 0.039 Uiso 1 1 calc R . .
C19 C 0.8902(3) 0.0246(2) 0.0883(3) 0.0231(11) Uani 1 1 d . . .
C24 C 0.9374(3) 0.0729(3) 0.1263(3) 0.0292(12) Uani 1 1 d . . .
H24A H 0.9205 0.1082 0.1458 0.035 Uiso 1 1 calc R . .
C23 C 1.0090(3) 0.0703(3) 0.1361(3) 0.0338(13) Uani 1 1 d . . .
H23A H 1.0412 0.1034 0.1624 0.041 Uiso 1 1 calc R . .
C22 C 1.0333(3) 0.0195(3) 0.1075(3) 0.0365(14) Uani 1 1 d . . .
H22A H 1.0822 0.0178 0.1138 0.044 Uiso 1 1 calc R . .
C21 C 0.9874(3) -0.0288(3) 0.0702(3) 0.0353(14) Uani 1 1 d . . .
H21A H 1.0047 -0.0635 0.0505 0.042 Uiso 1 1 calc R . .
C20 C 0.9157(3) -0.0273(3) 0.0608(3) 0.0291(12) Uani 1 1 d . . .
H20A H 0.8843 -0.0615 0.0358 0.035 Uiso 1 1 calc R . .
C25 C 0.8013(2) 0.1138(2) -0.0140(2) 0.0208(10) Uani 1 1 d . . .
C26 C 0.8153(3) 0.0835(3) -0.0668(3) 0.0237(11) Uani 1 1 d . . .
H26A H 0.8056 0.0378 -0.0760 0.028 Uiso 1 1 calc R . .
C27 C 0.8436(3) 0.1201(3) -0.1062(3) 0.0287(12) Uani 1 1 d . . .
H27A H 0.8529 0.0995 -0.1424 0.034 Uiso 1 1 calc R . .
C28 C 0.8582(3) 0.1864(3) -0.0927(3) 0.0310(13) Uani 1 1 d . . .
H28A H 0.8765 0.2117 -0.1202 0.037 Uiso 1 1 calc R . .
C29 C 0.8462(3) 0.2158(3) -0.0390(3) 0.0307(13) Uani 1 1 d . . .
H29A H 0.8579 0.2611 -0.0288 0.037 Uiso 1 1 calc R . .
C30 C 0.8175(3) 0.1804(2) -0.0004(3) 0.0269(12) Uani 1 1 d . . .
H30A H 0.8087 0.2014 0.0358 0.032 Uiso 1 1 calc R . .
C50 C 0.3516(4) 0.1145(3) 0.1198(4) 0.0499(17) Uani 1 1 d . . .
H50A H 0.3857 0.1252 0.0974 0.060 Uiso 1 1 calc R . .
Cl51 Cl 0.33539(14) 0.02932(9) 0.11267(12) 0.0774(7) Uani 1 1 d . . .
Cl52 Cl 0.39100(11) 0.13697(9) 0.20665(10) 0.0641(5) Uani 1 1 d . . .
Cl53 Cl 0.27193(11) 0.15895(12) 0.07748(10) 0.0721(6) Uani 1 1 d . . .
C54 C 0.7352(3) 0.3277(3) 0.7679(3) 0.0396(15) Uani 1 1 d . . .
H54A H 0.7885 0.3266 0.7908 0.048 Uiso 1 1 calc R . .
Cl55 Cl 0.70798(16) 0.25933(11) 0.71497(12) 0.0932(8) Uani 1 1 d . . .
Cl56 Cl 0.70024(13) 0.32505(11) 0.83123(11) 0.0753(6) Uani 1 1 d . . .
Cl57 Cl 0.71067(12) 0.40084(10) 0.72109(12) 0.0738(6) Uani 1 1 d . . .
C59 C 0.0564(3) 0.2488(3) 0.9910(3) 0.0412(15) Uani 1 1 d . . .
H59A H 0.0160 0.2808 0.9799 0.049 Uiso 1 1 calc R . .
Cl60 Cl 0.04333(10) 0.18480(9) 1.04066(9) 0.0563(5) Uani 1 1 d . . .
Cl61 Cl 0.13721(9) 0.29046(8) 1.03758(10) 0.0529(4) Uani 1 1 d . . .
Cl62 Cl 0.05786(12) 0.21797(10) 0.91375(10) 0.0667(5) Uani 1 1 d . . .

loop_
_atom_site_aniso_label
_atom_site_aniso_U_11
_atom_site_aniso_U_22
_atom_site_aniso_U_33
_atom_site_aniso_U_23
_atom_site_aniso_U_13
_atom_site_aniso_U_12
Rh1 0.01345(19) 0.02097(19) 0.0181(2) 0.00202(16) 0.00629(15) -0.00064(16)
Cl1 0.0267(7) 0.0255(6) 0.0242(6) -0.0017(5) 0.0094(5) -0.0019(5)
Cl2 0.0166(6) 0.0249(6) 0.0258(6) -0.0011(5) 0.0093(5) -0.0001(5)
N1 0.0083(18) 0.026(2) 0.020(2) 0.0019(17) 0.0065(16) -0.0017(16)
C2 0.019(3) 0.021(2) 0.015(2) -0.0043(19) 0.005(2) 0.001(2)
C3 0.019(3) 0.022(2) 0.014(2) -0.0030(19) 0.006(2) -0.0048(19)
C4 0.019(3) 0.023(2) 0.021(3) -0.006(2) 0.009(2) -0.0042(19)
C5 0.020(3) 0.024(2) 0.020(3) -0.004(2) 0.009(2) -0.003(2)
C6 0.019(3) 0.025(2) 0.017(3) -0.005(2) 0.005(2) -0.002(2)
C31 0.021(3) 0.019(2) 0.018(2) -0.0036(19) 0.006(2) -0.0012(19)
C32 0.020(3) 0.020(2) 0.016(2) 0.0018(19) 0.006(2) 0.000(2)
C33 0.021(3) 0.025(2) 0.026(3) -0.001(2) 0.008(2) -0.003(2)
C34 0.031(3) 0.028(3) 0.021(3) 0.006(2) 0.003(2) 0.005(2)
C35 0.031(3) 0.030(3) 0.019(3) 0.004(2) 0.010(2) 0.002(2)
C36 0.025(3) 0.026(3) 0.024(3) -0.002(2) 0.013(2) -0.002(2)
C7 0.018(3) 0.026(2) 0.020(3) 0.003(2) 0.004(2) -0.003(2)
N8 0.019(2) 0.026(2) 0.023(2) 0.0019(18) 0.0092(19) -0.0012(17)
C9 0.019(3) 0.035(3) 0.028(3) 0.001(2) 0.010(2) -0.003(2)
C10 0.029(3) 0.041(3) 0.031(3) 0.006(2) 0.019(3) -0.004(2)
C11 0.030(3) 0.050(3) 0.034(3) 0.021(3) 0.013(3) 0.004(3)
C12 0.026(3) 0.046(3) 0.029(3) 0.014(3) 0.011(3) 0.002(3)
C13 0.019(3) 0.027(3) 0.022(3) 0.005(2) 0.011(2) 0.005(2)
C18 0.019(3) 0.035(3) 0.025(3) 0.003(2) 0.011(2) 0.002(2)
C17 0.024(3) 0.058(4) 0.023(3) 0.007(3) 0.010(2) 0.010(3)
C16 0.036(4) 0.041(3) 0.042(4) 0.018(3) 0.023(3) 0.021(3)
C15 0.047(4) 0.029(3) 0.044(4) 0.004(3) 0.023(3) 0.004(3)
C14 0.033(3) 0.036(3) 0.027(3) 0.002(2) 0.009(3) -0.001(2)
C19 0.017(3) 0.029(3) 0.024(3) 0.004(2) 0.008(2) 0.001(2)
C24 0.027(3) 0.031(3) 0.032(3) -0.002(2) 0.013(3) 0.000(2)
C23 0.019(3) 0.037(3) 0.041(3) 0.001(3) 0.006(3) -0.008(2)
C22 0.019(3) 0.048(3) 0.043(4) 0.010(3) 0.013(3) 0.002(3)
C21 0.028(3) 0.046(3) 0.036(3) 0.004(3) 0.016(3) 0.012(3)
C20 0.026(3) 0.033(3) 0.029(3) 0.000(2) 0.011(2) 0.000(2)
C25 0.012(2) 0.031(3) 0.018(3) 0.004(2) 0.003(2) 0.004(2)
C26 0.020(3) 0.027(3) 0.026(3) -0.002(2) 0.010(2) 0.000(2)
C27 0.027(3) 0.040(3) 0.024(3) 0.002(2) 0.014(2) 0.008(2)
C28 0.027(3) 0.041(3) 0.032(3) 0.009(3) 0.018(3) -0.003(2)
C29 0.032(3) 0.028(3) 0.034(3) 0.000(2) 0.014(3) -0.006(2)
C30 0.028(3) 0.032(3) 0.024(3) -0.003(2) 0.014(2) -0.005(2)
C50 0.064(5) 0.043(4) 0.054(4) -0.011(3) 0.037(4) -0.009(3)
Cl51 0.127(2) 0.0482(10) 0.0906(15) -0.0294(10) 0.0792(15) -0.0393(11)
Cl52 0.0657(12) 0.0546(10) 0.0548(11) -0.0143(9) 0.0043(9) 0.0093(9)
Cl53 0.0605(13) 0.1044(16) 0.0463(11) -0.0033(11) 0.0150(10) 0.0042(11)
C54 0.033(3) 0.051(4) 0.032(3) -0.010(3) 0.009(3) 0.001(3)
Cl55 0.141(2) 0.0742(14) 0.0781(16) -0.0377(12) 0.0578(16) -0.0085(14)
Cl56 0.0963(17) 0.0899(15) 0.0619(13) -0.0185(11) 0.0552(13) -0.0101(12)
Cl57 0.0748(14) 0.0676(12) 0.0774(14) 0.0172(11) 0.0276(12) 0.0121(11)
C59 0.039(4) 0.044(3) 0.043(4) -0.003(3) 0.018(3) 0.005(3)
Cl60 0.0631(12) 0.0532(10) 0.0534(11) 0.0036(8) 0.0234(9) -0.0112(9)
Cl61 0.0391(9) 0.0484(9) 0.0661(12) 0.0064(8) 0.0146(9) -0.0014(7)
Cl62 0.0873(15) 0.0730(13) 0.0513(11) -0.0077(9) 0.0396(11) 0.0063(11)

loop_
_atom_type_symbol
_atom_type_description
_atom_type_scat_dispersion_real
_atom_type_scat_dispersion_imag
_atom_type_scat_source
C C 0.0033 0.0016 'International Tables Vol C Tables 4.2.6.8 and 6.1.1.4'
H H 0.0000 0.0000 'International Tables Vol C Tables 4.2.6.8 and 6.1.1.4'
N N 0.0061 0.0033 'International Tables Vol C Tables 4.2.6.8 and 6.1.1.4'
Cl Cl 0.1484 0.1585 'International Tables Vol C Tables 4.2.6.8 and 6.1.1.4'
Rh Rh -1.1178 0.9187 'International Tables Vol C Tables 4.2.6.8 and 6.1.1.4'

loop_
_geom_angle_atom_site_label_1
_geom_angle_atom_site_label_2
_geom_angle_atom_site_label_3
_geom_angle
_geom_angle_site_symmetry_1
_geom_angle_site_symmetry_3
_geom_angle_publ_flag
N1 Rh1 C32 82.55(17) . . ?
N1 Rh1 N8 80.14(15) . . ?
C32 Rh1 N8 162.47(17) . . ?
N1 Rh1 Cl1 93.91(12) . . ?
C32 Rh1 Cl1 89.02(14) . . ?
N8 Rh1 Cl1 89.41(11) . . ?
N1 Rh1 Cl2 89.25(12) . 5_655 ?
C32 Rh1 Cl2 93.23(13) . 5_655 ?
N8 Rh1 Cl2 89.31(11) . 5_655 ?
Cl1 Rh1 Cl2 176.34(5) . 5_655 ?
N1 Rh1 Cl2 174.01(12) . . ?
C32 Rh1 Cl2 99.93(14) . . ?
N8 Rh1 Cl2 97.57(11) . . ?
Cl1 Rh1 Cl2 91.60(4) . . ?
Cl2 Rh1 Cl2 85.18(4) 5_655 . ?
Rh1 Cl2 Rh1 94.83(4) 5_655 . ?
C6 N1 C2 124.2(4) . . ?
C6 N1 Rh1 118.1(3) . . ?
C2 N1 Rh1 117.4(3) . . ?
N1 C2 C3 118.3(4) . . ?
N1 C2 C31 112.8(4) . . ?
C3 C2 C31 128.8(4) . . ?
C4 C3 C2 118.6(4) . . ?
C4 C3 C25 118.8(4) . . ?
C2 C3 C25 122.7(4) . . ?
C3 C4 C5 120.8(4) . . ?
C3 C4 C19 119.3(4) . . ?
C5 C4 C19 119.9(4) . . ?
C6 C5 C4 118.2(5) . . ?
C6 C5 C13 122.1(4) . . ?
C4 C5 C13 119.6(4) . . ?
N1 C6 C5 119.2(4) . . ?
N1 C6 C7 113.7(4) . . ?
C5 C6 C7 127.1(4) . . ?
C36 C31 C32 119.0(4) . . ?
C36 C31 C2 126.0(4) . . ?
C32 C31 C2 115.1(4) . . ?
C33 C32 C31 119.4(4) . . ?
C33 C32 Rh1 128.3(4) . . ?
C31 C32 Rh1 112.2(3) . . ?
C32 C33 C34 120.9(5) . . ?
C32 C33 H33A 119.5 . . ?
C34 C33 H33A 119.5 . . ?
C35 C34 C33 119.6(5) . . ?
C35 C34 H34A 120.2 . . ?
C33 C34 H34A 120.2 . . ?
C36 C35 C34 120.6(5) . . ?
C36 C35 H35A 119.7 . . ?
C34 C35 H35A 119.7 . . ?
C35 C36 C31 120.4(5) . . ?
C35 C36 H36A 119.8 . . ?
C31 C36 H36A 119.8 . . ?
N8 C7 C12 118.8(5) . . ?
N8 C7 C6 115.5(4) . . ?
C12 C7 C6 125.6(5) . . ?
C9 N8 C7 121.2(4) . . ?
C9 N8 Rh1 127.2(3) . . ?
C7 N8 Rh1 111.6(3) . . ?
N8 C9 C10 121.6(5) . . ?
N8 C9 H9A 119.2 . . ?
C10 C9 H9A 119.2 . . ?
C11 C10 C9 118.3(5) . . ?
C11 C10 H10A 120.9 . . ?
C9 C10 H10A 120.9 . . ?
C10 C11 C12 120.1(5) . . ?
C10 C11 H11A 119.9 . . ?
C12 C11 H11A 119.9 . . ?
C11 C12 C7 120.0(5) . . ?
C11 C12 H12A 120.0 . . ?
C7 C12 H12A 120.0 . . ?
C14 C13 C18 119.2(5) . . ?
C14 C13 C5 118.3(5) . . ?
C18 C13 C5 122.5(4) . . ?
C17 C18 C13 119.2(5) . . ?
C17 C18 H18A 120.4 . . ?
C13 C18 H18A 120.4 . . ?
C16 C17 C18 121.3(5) . . ?
C16 C17 H17A 119.4 . . ?
C18 C17 H17A 119.4 . . ?
C17 C16 C15 119.7(5) . . ?
C17 C16 H16A 120.1 . . ?
C15 C16 H16A 120.1 . . ?
C16 C15 C14 120.1(5) . . ?
C16 C15 H15A 120.0 . . ?
C14 C15 H15A 120.0 . . ?
C13 C14 C15 120.5(5) . . ?
C13 C14 H14A 119.8 . . ?
C15 C14 H14A 119.8 . . ?
C24 C19 C20 119.3(5) . . ?
C24 C19 C4 119.2(4) . . ?
C20 C19 C4 121.6(5) . . ?
C19 C24 C23 120.5(5) . . ?
C19 C24 H24A 119.7 . . ?
C23 C24 H24A 119.7 . . ?
C22 C23 C24 119.7(5) . . ?
C22 C23 H23A 120.2 . . ?
C24 C23 H23A 120.2 . . ?
C21 C22 C23 120.4(5) . . ?
C21 C22 H22A 119.8 . . ?
C23 C22 H22A 119.8 . . ?
C22 C21 C20 120.6(5) . . ?
C22 C21 H21A 119.7 . . ?
C20 C21 H21A 119.7 . . ?
C21 C20 C19 119.5(5) . . ?
C21 C20 H20A 120.3 . . ?
C19 C20 H20A 120.3 . . ?
C30 C25 C26 119.1(5) . . ?
C30 C25 C3 120.9(4) . . ?
C26 C25 C3 120.0(4) . . ?
C27 C26 C25 120.0(5) . . ?
C27 C26 H26A 120.0 . . ?
C25 C26 H26A 120.0 . . ?
C28 C27 C26 120.0(5) . . ?
C28 C27 H27A 120.0 . . ?
C26 C27 H27A 120.0 . . ?
C27 C28 C29 119.8(5) . . ?
C27 C28 H28A 120.1 . . ?
C29 C28 H28A 120.1 . . ?
C30 C29 C28 120.6(5) . . ?
C30 C29 H29A 119.7 . . ?
C28 C29 H29A 119.7 . . ?
C29 C30 C25 120.3(5) . . ?
C29 C30 H30A 119.8 . . ?
C25 C30 H30A 119.8 . . ?
Cl51 C50 Cl52 109.9(4) . . ?
Cl51 C50 Cl53 110.8(4) . . ?
Cl52 C50 Cl53 110.9(4) . . ?
Cl51 C50 H50A 108.4 . . ?
Cl52 C50 H50A 108.4 . . ?
Cl53 C50 H50A 108.4 . . ?
Cl55 C54 Cl56 110.3(4) . . ?
Cl55 C54 Cl57 111.4(3) . . ?
Cl56 C54 Cl57 110.4(3) . . ?
Cl55 C54 H54A 108.2 . . ?
Cl56 C54 H54A 108.2 . . ?
Cl57 C54 H54A 108.2 . . ?
Cl60 C59 Cl62 110.7(3) . . ?
Cl60 C59 Cl61 110.0(3) . . ?
Cl62 C59 Cl61 110.0(3) . . ?
Cl60 C59 H59A 108.7 . . ?
Cl62 C59 H59A 108.7 . . ?
Cl61 C59 H59A 108.7 . . ?

loop_
_geom_bond_atom_site_label_1
_geom_bond_atom_site_label_2
_geom_bond_distance
_geom_bond_site_symmetry_2
_geom_bond_publ_flag
Rh1 N1 1.953(4) . ?
Rh1 C32 2.005(5) . ?
Rh1 N8 2.130(4) . ?
Rh1 Cl1 2.3230(13) . ?
Rh1 Cl2 2.3747(12) 5_655 ?
Rh1 Cl2 2.3866(12) . ?
Cl2 Rh1 2.3747(12) 5_655 ?
N1 C6 1.357(6) . ?
N1 C2 1.358(6) . ?
C2 C3 1.406(7) . ?
C2 C31 1.487(6) . ?
C3 C4 1.403(7) . ?
C3 C25 1.501(7) . ?
C4 C5 1.412(7) . ?
C4 C19 1.495(7) . ?
C5 C6 1.389(7) . ?
C5 C13 1.495(7) . ?
C6 C7 1.501(7) . ?
C31 C36 1.407(7) . ?
C31 C32 1.411(7) . ?
C32 C33 1.379(7) . ?
C33 C34 1.397(7) . ?
C33 H33A 0.9500 . ?
C34 C35 1.379(7) . ?
C34 H34A 0.9500 . ?
C35 C36 1.377(7) . ?
C35 H35A 0.9500 . ?
C36 H36A 0.9500 . ?
C7 N8 1.357(6) . ?
C7 C12 1.398(7) . ?
N8 C9 1.335(6) . ?
C9 C10 1.387(7) . ?
C9 H9A 0.9500 . ?
C10 C11 1.375(8) . ?
C10 H10A 0.9500 . ?
C11 C12 1.377(8) . ?
C11 H11A 0.9500 . ?
C12 H12A 0.9500 . ?
C13 C14 1.384(7) . ?
C13 C18 1.394(7) . ?
C18 C17 1.385(7) . ?
C18 H18A 0.9500 . ?
C17 C16 1.370(8) . ?
C17 H17A 0.9500 . ?
C16 C15 1.372(9) . ?
C16 H16A 0.9500 . ?
C15 C14 1.387(8) . ?
C15 H15A 0.9500 . ?
C14 H14A 0.9500 . ?
C19 C24 1.387(7) . ?
C19 C20 1.391(7) . ?
C24 C23 1.388(7) . ?
C24 H24A 0.9500 . ?
C23 C22 1.374(8) . ?
C23 H23A 0.9500 . ?
C22 C21 1.370(8) . ?
C22 H22A 0.9500 . ?
C21 C20 1.391(7) . ?
C21 H21A 0.9500 . ?
C20 H20A 0.9500 . ?
C25 C30 1.391(7) . ?
C25 C26 1.393(7) . ?
C26 C27 1.390(7) . ?
C26 H26A 0.9500 . ?
C27 C28 1.379(8) . ?
C27 H27A 0.9500 . ?
C28 C29 1.380(8) . ?
C28 H28A 0.9500 . ?
C29 C30 1.371(7) . ?
C29 H29A 0.9500 . ?
C30 H30A 0.9500 . ?
C50 Cl51 1.750(6) . ?
C50 Cl52 1.752(7) . ?
C50 Cl53 1.762(7) . ?
C50 H50A 1.0000 . ?
C54 Cl55 1.729(6) . ?
C54 Cl56 1.738(6) . ?
C54 Cl57 1.741(7) . ?
C54 H54A 1.0000 . ?
C59 Cl60 1.749(6) . ?
C59 Cl62 1.754(6) . ?
C59 Cl61 1.767(6) . ?
C59 H59A 1.0000 . ?

loop_
_geom_torsion_atom_site_label_1
_geom_torsion_atom_site_label_2
_geom_torsion_atom_site_label_3
_geom_torsion_atom_site_label_4
_geom_torsion
_geom_torsion_site_symmetry_1
_geom_torsion_site_symmetry_2
_geom_torsion_site_symmetry_3
_geom_torsion_site_symmetry_4
_geom_torsion_publ_flag
N1 Rh1 Cl2 Rh1 -21.5(11) . . . 5_655 ?
C32 Rh1 Cl2 Rh1 92.44(14) . . . 5_655 ?
N8 Rh1 Cl2 Rh1 -88.67(12) . . . 5_655 ?
Cl1 Rh1 Cl2 Rh1 -178.28(5) . . . 5_655 ?
Cl2 Rh1 Cl2 Rh1 0.0 5_655 . . 5_655 ?
C32 Rh1 N1 C6 -173.4(4) . . . . ?
N8 Rh1 N1 C6 9.4(3) . . . . ?
Cl1 Rh1 N1 C6 98.1(3) . . . . ?
Cl2 Rh1 N1 C6 -80.1(3) 5_655 . . . ?
Cl2 Rh1 N1 C6 -58.6(13) . . . . ?
C32 Rh1 N1 C2 0.3(3) . . . . ?
N8 Rh1 N1 C2 -176.9(4) . . . . ?
Cl1 Rh1 N1 C2 -88.2(3) . . . . ?
Cl2 Rh1 N1 C2 93.7(3) 5_655 . . . ?
Cl2 Rh1 N1 C2 115.2(11) . . . . ?
C6 N1 C2 C3 -5.3(7) . . . . ?
Rh1 N1 C2 C3 -178.6(3) . . . . ?
C6 N1 C2 C31 172.9(4) . . . . ?
Rh1 N1 C2 C31 -0.4(5) . . . . ?
N1 C2 C3 C4 6.3(6) . . . . ?
C31 C2 C3 C4 -171.6(4) . . . . ?
N1 C2 C3 C25 -175.3(4) . . . . ?
C31 C2 C3 C25 6.9(7) . . . . ?
C2 C3 C4 C5 -0.3(7) . . . . ?
C25 C3 C4 C5 -178.8(4) . . . . ?
C2 C3 C4 C19 -179.7(4) . . . . ?
C25 C3 C4 C19 1.7(7) . . . . ?
C3 C4 C5 C6 -7.0(7) . . . . ?
C19 C4 C5 C6 172.5(4) . . . . ?
C3 C4 C5 C13 169.8(4) . . . . ?
C19 C4 C5 C13 -10.7(7) . . . . ?
C2 N1 C6 C5 -2.1(7) . . . . ?
Rh1 N1 C6 C5 171.2(3) . . . . ?
C2 N1 C6 C7 175.9(4) . . . . ?
Rh1 N1 C6 C7 -10.8(5) . . . . ?
C4 C5 C6 N1 8.1(7) . . . . ?
C13 C5 C6 N1 -168.6(4) . . . . ?
C4 C5 C6 C7 -169.6(5) . . . . ?
C13 C5 C6 C7 13.7(8) . . . . ?
N1 C2 C31 C36 -178.2(4) . . . . ?
C3 C2 C31 C36 -0.3(8) . . . . ?
N1 C2 C31 C32 0.3(6) . . . . ?
C3 C2 C31 C32 178.3(4) . . . . ?
C36 C31 C32 C33 -2.8(7) . . . . ?
C2 C31 C32 C33 178.6(4) . . . . ?
C36 C31 C32 Rh1 178.6(3) . . . . ?
C2 C31 C32 Rh1 0.0(5) . . . . ?
N1 Rh1 C32 C33 -178.6(5) . . . . ?
N8 Rh1 C32 C33 -169.5(5) . . . . ?
Cl1 Rh1 C32 C33 -84.5(4) . . . . ?
Cl2 Rh1 C32 C33 92.6(4) 5_655 . . . ?
Cl2 Rh1 C32 C33 6.9(5) . . . . ?
N1 Rh1 C32 C31 -0.2(3) . . . . ?
N8 Rh1 C32 C31 9.0(8) . . . . ?
Cl1 Rh1 C32 C31 93.9(3) . . . . ?
Cl2 Rh1 C32 C31 -89.0(3) 5_655 . . . ?
Cl2 Rh1 C32 C31 -174.6(3) . . . . ?
C31 C32 C33 C34 1.0(7) . . . . ?
Rh1 C32 C33 C34 179.4(4) . . . . ?
C32 C33 C34 C35 1.6(8) . . . . ?
C33 C34 C35 C36 -2.4(8) . . . . ?
C34 C35 C36 C31 0.6(8) . . . . ?
C32 C31 C36 C35 2.0(7) . . . . ?
C2 C31 C36 C35 -179.5(4) . . . . ?
N1 C6 C7 N8 5.1(6) . . . . ?
C5 C6 C7 N8 -177.1(5) . . . . ?
N1 C6 C7 C12 -170.8(5) . . . . ?
C5 C6 C7 C12 7.0(8) . . . . ?
C12 C7 N8 C9 1.4(7) . . . . ?
C6 C7 N8 C9 -174.8(4) . . . . ?
C12 C7 N8 Rh1 178.4(4) . . . . ?
C6 C7 N8 Rh1 2.2(5) . . . . ?
N1 Rh1 N8 C9 170.7(4) . . . . ?
C32 Rh1 N8 C9 161.5(5) . . . . ?
Cl1 Rh1 N8 C9 76.7(4) . . . . ?
Cl2 Rh1 N8 C9 -99.9(4) 5_655 . . . ?
Cl2 Rh1 N8 C9 -14.9(4) . . . . ?
N1 Rh1 N8 C7 -6.0(3) . . . . ?
C32 Rh1 N8 C7 -15.2(8) . . . . ?
Cl1 Rh1 N8 C7 -100.1(3) . . . . ?
Cl2 Rh1 N8 C7 83.4(3) 5_655 . . . ?
Cl2 Rh1 N8 C7 168.4(3) . . . . ?
C7 N8 C9 C10 -1.6(8) . . . . ?
Rh1 N8 C9 C10 -178.0(4) . . . . ?
N8 C9 C10 C11 -0.1(8) . . . . ?
C9 C10 C11 C12 1.8(9) . . . . ?
C10 C11 C12 C7 -1.9(9) . . . . ?
N8 C7 C12 C11 0.3(8) . . . . ?
C6 C7 C12 C11 176.1(5) . . . . ?
C6 C5 C13 C14 69.6(7) . . . . ?
C4 C5 C13 C14 -107.0(6) . . . . ?
C6 C5 C13 C18 -109.5(6) . . . . ?
C4 C5 C13 C18 73.9(6) . . . . ?
C14 C13 C18 C17 -2.5(7) . . . . ?
C5 C13 C18 C17 176.6(5) . . . . ?
C13 C18 C17 C16 1.5(8) . . . . ?
C18 C17 C16 C15 -0.3(9) . . . . ?
C17 C16 C15 C14 0.0(9) . . . . ?
C18 C13 C14 C15 2.3(8) . . . . ?
C5 C13 C14 C15 -176.9(5) . . . . ?
C16 C15 C14 C13 -1.0(9) . . . . ?
C3 C4 C19 C24 77.6(6) . . . . ?
C5 C4 C19 C24 -101.9(6) . . . . ?
C3 C4 C19 C20 -101.5(6) . . . . ?
C5 C4 C19 C20 79.1(6) . . . . ?
C20 C19 C24 C23 0.9(8) . . . . ?
C4 C19 C24 C23 -178.1(5) . . . . ?
C19 C24 C23 C22 0.4(8) . . . . ?
C24 C23 C22 C21 -0.7(9) . . . . ?
C23 C22 C21 C20 -0.3(9) . . . . ?
C22 C21 C20 C19 1.6(8) . . . . ?
C24 C19 C20 C21 -1.8(8) . . . . ?
C4 C19 C20 C21 177.2(5) . . . . ?
C4 C3 C25 C30 -104.6(5) . . . . ?
C2 C3 C25 C30 77.0(6) . . . . ?
C4 C3 C25 C26 75.3(6) . . . . ?
C2 C3 C25 C26 -103.2(6) . . . . ?
C30 C25 C26 C27 -1.4(7) . . . . ?
C3 C25 C26 C27 178.7(5) . . . . ?
C25 C26 C27 C28 0.3(8) . . . . ?
C26 C27 C28 C29 1.5(8) . . . . ?
C27 C28 C29 C30 -2.2(8) . . . . ?
C28 C29 C30 C25 1.2(8) . . . . ?
C26 C25 C30 C29 0.7(8) . . . . ?
C3 C25 C30 C29 -179.5(5) . . . . ?
